data_7150484
loop_
_publ_author_name
'Bensemann, Igor'
'Gdaniec, Maria'
'\/Lakomecka, Karina'
'Milewska, Maria J.'
'Po\/lo\'nski, Tadeusz'

_publ_section_title
;
 Creation of hydrogen bonded 1D networks by co-crystallization of
 N,N'-bis(2-pyridyl)aryldiamines with dicarboxylic acidsSupramolecular
 structures formed by 2-aminopyridine derivatives. Part II.5
;
_journal_issue 8
_journal_name_full 'Organic &amp;  Biomolecular Chemistry'
_journal_page_first 1425
_journal_paper_doi 10.1039/b211675h
_journal_volume 1
_journal_year 2003
_chemical_formula_moiety 'C16 H14 N4, C2H2O4'
_chemical_formula_sum 'C18 H16 N4 O4'
_chemical_formula_weight 352.35
_chemical_melting_point 198.5(5)
_chemical_name_systematic
; 
N,N'-bis(2-pyridyl)-1,3-diaminobenzene oxalic acid 
;
_space_group_IT_number 62
_symmetry_cell_setting orthorhombic
_symmetry_space_group_name_Hall '-P 2ac 2n'
_symmetry_space_group_name_H-M 'P n m a'
_atom_sites_solution_hydrogens mixed
_atom_sites_solution_primary direct
_atom_sites_solution_secondary difmap
_audit_creation_method SHELXL-97
_cell_angle_alpha 90.00
_cell_angle_beta 90.00
_cell_angle_gamma 90.00
_cell_formula_units_Z 4
_cell_length_a 7.281(3)
_cell_length_b 24.097(6)
_cell_length_c 8.919(3)
_cell_measurement_reflns_used 33
_cell_measurement_temperature 296(2)
_cell_measurement_theta_max 30
_cell_measurement_theta_min 8
_cell_volume 1564.8(9)
_computing_cell_refinement 'Kuma KM-4 software (Kuma Diffraction, 1991)'
_computing_data_collection 'Kuma KM-4 sofware (Kuma Diffraction, 1991)'
_computing_data_reduction 'Kuma KM-4 software (Kuma Diffraction, 1991)'
_computing_publication_material 'SHELXL-97 (Sheldrick, 1997)'
_computing_structure_refinement 'SHELXL-97 (Sheldrick, 1997)'
_computing_structure_solution 'SHELXS-97 (Sheldrick, 1997)'
_diffrn_ambient_temperature 296(2)
_diffrn_measured_fraction_theta_full 0.987
_diffrn_measured_fraction_theta_max 0.988
_diffrn_measurement_device 'KM-4 four-circle diffractometer'
_diffrn_measurement_method '\w/2\q scan'
_diffrn_radiation_monochromator graphite
_diffrn_radiation_source 'fine-focus sealed tube'
_diffrn_radiation_type CuK\a
_diffrn_radiation_wavelength 1.54178
_diffrn_reflns_av_R_equivalents 0.0267
_diffrn_reflns_av_sigmaI/netI 0.0498
_diffrn_reflns_limit_h_max 8
_diffrn_reflns_limit_h_min 0
_diffrn_reflns_limit_k_max 0
_diffrn_reflns_limit_k_min -27
_diffrn_reflns_limit_l_max 10
_diffrn_reflns_limit_l_min 0
_diffrn_reflns_number 2182
_diffrn_reflns_theta_full 62.58
_diffrn_reflns_theta_max 62.58
_diffrn_reflns_theta_min 3.67
_diffrn_standards_decay_% <1.5
_diffrn_standards_interval_count 100
_diffrn_standards_number 3
_exptl_absorpt_coefficient_mu 0.904
_exptl_absorpt_correction_type none
_exptl_crystal_colour colorless
_exptl_crystal_density_diffrn 1.496
_exptl_crystal_density_method 'not measured'
_exptl_crystal_description plate
_exptl_crystal_F_000 736
_exptl_crystal_size_max 0.40
_exptl_crystal_size_mid 0.10
_exptl_crystal_size_min 0.01
_refine_diff_density_max 0.168
_refine_diff_density_min -0.205
_refine_diff_density_rms 0.045
_refine_ls_extinction_coef 0.0029(3)
_refine_ls_extinction_expression Fc^*^=kFc[1+0.001xFc^2^\l^3^/sin(2\q)]^-1/4^
_refine_ls_extinction_method SHELXL
_refine_ls_goodness_of_fit_ref 0.988
_refine_ls_hydrogen_treatment mixed
_refine_ls_matrix_type full
_refine_ls_number_parameters 134
_refine_ls_number_reflns 1274
_refine_ls_number_restraints 0
_refine_ls_restrained_S_all 0.988
_refine_ls_R_factor_all 0.0853
_refine_ls_R_factor_gt 0.0352
_refine_ls_shift/su_max 0.001
_refine_ls_shift/su_mean 0.000
_refine_ls_structure_factor_coef Fsqd
_refine_ls_weighting_details 'calc w=1/[\s^2^(Fo^2^)+(0.0482P)^2^+0.0000P] where P=(Fo^2^+2Fc^2^)/3'
_refine_ls_weighting_scheme calc
_refine_ls_wR_factor_gt 0.0785
_refine_ls_wR_factor_ref 0.0853
_reflns_number_gt 838
_reflns_number_total 1274
_reflns_threshold_expression >2sigma(I)
_cod_data_source_file b211675h.txt
_cod_data_source_block 1oxa
_cod_depositor_comments
;
The following automatic conversions were performed:

'_chemical_melting_point' value '198-199' was changed to '198.5(5)' -
the average value was taken and precision was estimated.

Automatic conversion script
Id: cif_fix_values 1569 2011-02-09 13:29:24Z adriana 

The following automatic conversions were performed:

'_atom_sites_solution_hydrogens' value 'difmap and geom' was changed
to 'mixed'.

Automatic conversion script
Id: cif_fix_values 6452 2018-10-05 10:23:21Z andrius 
;
_cod_original_cell_volume 1564.8(5)
_cod_original_sg_symbol_H-M Pnma
_cod_database_code 7150484

loop_
_symmetry_equiv_pos_as_xyz
'x, y, z'
'-x+1/2, -y, z+1/2'
'-x, y+1/2, -z'
'x+1/2, -y+1/2, -z+1/2'
'-x, -y, -z'
'x-1/2, y, -z-1/2'
'x, -y-1/2, z'
'-x-1/2, y-1/2, z-1/2'

loop_
_atom_site_label
_atom_site_type_symbol
_atom_site_fract_x
_atom_site_fract_y
_atom_site_fract_z
_atom_site_U_iso_or_equiv
_atom_site_adp_type
_atom_site_occupancy
_atom_site_symmetry_multiplicity
_atom_site_calc_flag
_atom_site_refinement_flags
_atom_site_disorder_assembly
_atom_site_disorder_group
N1 N 0.1045(2) 0.41126(6) 0.89322(16) 0.0328(4) Uani 1 1 d . . .
H1N H 0.038(6) 0.4466(14) 0.788(3) 0.146(13) Uiso 1 1 d . . .
N7 N 0.1959(2) 0.35142(6) 0.70766(15) 0.0327(4) Uani 1 1 d . . .
H7 H 0.1808 0.3822 0.6403 0.056(7) Uiso 1 1 d R . .
C2 C 0.1968(3) 0.36478(7) 0.85713(19) 0.0276(4) Uani 1 1 d . . .
C3 C 0.2909(3) 0.33502(8) 0.96704(19) 0.0333(5) Uani 1 1 d . . .
H3 H 0.3585 0.3023 0.9400 0.046(6) Uiso 1 1 d R . .
C4 C 0.2878(3) 0.35399(8) 1.1116(2) 0.0393(5) Uani 1 1 d . . .
H4 H 0.3609 0.3342 1.1835 0.049(6) Uiso 1 1 d R . .
C5 C 0.1894(3) 0.40100(8) 1.1497(2) 0.0436(6) Uani 1 1 d . . .
H5 H 0.1863 0.4162 1.2492 0.047(6) Uiso 1 1 d R . .
C6 C 0.1011(3) 0.42846(8) 1.0374(2) 0.0398(6) Uani 1 1 d . . .
H6 H 0.0246 0.4603 1.0552 0.050(6) Uiso 1 1 d R . .
C8 C 0.2397(3) 0.29985(7) 0.64454(19) 0.0277(5) Uani 1 1 d . . .
C9 C 0.3139(3) 0.29983(8) 0.5009(2) 0.0374(5) Uani 1 1 d . . .
H9 H 0.3336 0.3355 0.4558 0.050(6) Uiso 1 1 d R . .
C10 C 0.3492(5) 0.2500 0.4310(3) 0.0436(8) Uani 1 2 d S . .
H10 H 0.3999 0.2500 0.3317 0.058(10) Uiso 1 2 d SR . .
C11 C 0.1995(4) 0.2500 0.7142(3) 0.0273(6) Uani 1 2 d S . .
H11 H 0.1316 0.2500 0.8065 0.041(8) Uiso 1 2 d SR . .
C1A C 0.0346(3) 0.47757(7) 0.5557(2) 0.0335(5) Uani 1 1 d . . .
O1A O -0.0304(2) 0.48123(6) 0.68753(15) 0.0475(4) Uani 1 1 d . . .
O2A O 0.1447(2) 0.44235(6) 0.51267(14) 0.0481(4) Uani 1 1 d . . .

loop_
_atom_site_aniso_label
_atom_site_aniso_U_11
_atom_site_aniso_U_22
_atom_site_aniso_U_33
_atom_site_aniso_U_23
_atom_site_aniso_U_13
_atom_site_aniso_U_12
N1 0.0470(10) 0.0219(8) 0.0296(9) -0.0019(7) 0.0012(8) 0.0011(8)
N7 0.0529(11) 0.0228(8) 0.0225(8) 0.0007(6) -0.0007(8) 0.0055(8)
C2 0.0358(11) 0.0210(9) 0.0260(9) 0.0000(7) 0.0027(9) -0.0014(9)
C3 0.0417(12) 0.0269(10) 0.0312(10) 0.0010(8) -0.0011(10) 0.0038(10)
C4 0.0530(14) 0.0361(11) 0.0288(11) 0.0046(9) -0.0062(11) 0.0020(11)
C5 0.0678(16) 0.0357(11) 0.0272(11) -0.0031(9) 0.0016(11) 0.0010(11)
C6 0.0581(15) 0.0293(11) 0.0320(12) -0.0042(9) 0.0074(11) 0.0053(10)
C8 0.0347(11) 0.0243(10) 0.0243(9) -0.0003(7) -0.0036(9) 0.0021(8)
C9 0.0576(15) 0.0282(10) 0.0265(10) 0.0034(8) 0.0045(10) -0.0030(10)
C10 0.075(2) 0.0325(15) 0.0231(14) 0.000 0.0104(15) 0.000
C11 0.0309(15) 0.0280(13) 0.0229(14) 0.000 0.0009(13) 0.000
C1A 0.0437(12) 0.0274(10) 0.0294(12) -0.0030(9) -0.0033(10) 0.0032(10)
O1A 0.0651(10) 0.0469(9) 0.0305(8) 0.0034(7) 0.0064(8) 0.0199(8)
O2A 0.0675(11) 0.0416(9) 0.0351(8) 0.0048(7) 0.0058(8) 0.0231(8)

loop_
_atom_type_symbol
_atom_type_description
_atom_type_scat_dispersion_real
_atom_type_scat_dispersion_imag
_atom_type_scat_source
C C 0.0181 0.0091 'International Tables Vol C Tables 4.2.6.8 and 6.1.1.4'
H H 0.0000 0.0000 'International Tables Vol C Tables 4.2.6.8 and 6.1.1.4'
N N 0.0311 0.0180 'International Tables Vol C Tables 4.2.6.8 and 6.1.1.4'
O O 0.0492 0.0322 'International Tables Vol C Tables 4.2.6.8 and 6.1.1.4'

loop_
_geom_angle_atom_site_label_1
_geom_angle_atom_site_label_2
_geom_angle_atom_site_label_3
_geom_angle
_geom_angle_site_symmetry_1
_geom_angle_site_symmetry_3
_geom_angle_publ_flag
C2 N1 C6 119.50(16) . . ?
C2 N7 C8 126.70(15) . . ?
N1 C2 N7 115.20(16) . . ?
N1 C2 C3 120.36(16) . . ?
N7 C2 C3 124.39(17) . . ?
C4 C3 C2 118.85(18) . . ?
C3 C4 C5 120.91(19) . . ?
C6 C5 C4 117.54(18) . . ?
N1 C6 C5 122.81(19) . . ?
C11 C8 C9 119.72(19) . . ?
C11 C8 N7 122.78(16) . . ?
C9 C8 N7 117.32(17) . . ?
C10 C9 C8 119.3(2) . . ?
C9 C10 C9 121.4(3) . 7_565 ?
C8 C11 C8 120.5(2) 7_565 . ?
O2A C1A O1A 125.47(17) . . ?
O2A C1A C1A 119.5(2) . 5_566 ?
O1A C1A C1A 115.0(2) . 5_566 ?

loop_
_geom_bond_atom_site_label_1
_geom_bond_atom_site_label_2
_geom_bond_distance
_geom_bond_site_symmetry_2
_geom_bond_publ_flag
N1 C2 1.345(2) . ?
N1 C6 1.352(2) . ?
N7 C2 1.371(2) . ?
N7 C8 1.401(2) . ?
C2 C3 1.395(2) . ?
C3 C4 1.368(3) . ?
C4 C5 1.383(3) . ?
C5 C6 1.362(3) . ?
C8 C11 1.384(2) . ?
C8 C9 1.390(3) . ?
C9 C10 1.377(2) . ?
C10 C9 1.377(2) 7_565 ?
C11 C8 1.384(2) 7_565 ?
C1A O2A 1.229(2) . ?
C1A O1A 1.270(2) . ?
C1A C1A 1.553(4) 5_566 ?
